data_8102612
loop_
_publ_author_name
'Guobin Li'
'Bin Liu'

_publ_section_title
;
 Crystal structure of (5''E)-1''-benzyl-5''-(4-
 fluorobenzylidene)-1'-(4-fluorophenyl)-5',6',7',7a'-tetrahydro-1'H,4''H-dispiro[indole-3,3'-pyrrolizine-
 2',3'']-2,4''(1H)-dione, C38H33F2N3O2
;
_journal_issue 1
_journal_name_full 'Zeitschrift f\"ur Kristallographie - New Crystal Structures'
_journal_page_first 113
_journal_volume 225
_journal_year 2010
_chemical_formula_moiety 'C38 H33 F2 N3 O2'
_chemical_formula_sum 'C38 H33 F2 N3 O2'
_chemical_formula_weight 601.67
_chemical_name_systematic
; 
(5''E)-1''-benzyl-5''-(4-fluorobenzylidene)-1'-(4-fluorophenyl)-5',6',7',7a'-
tetrahydro-1'H,4''H-dispiro[indole-3,3'-pyrrolizine-2',3''-piperidine]-2,
4''(1H)-dione

;
_space_group_IT_number 2
_symmetry_cell_setting triclinic
_symmetry_space_group_name_Hall '-P 1'
_symmetry_space_group_name_H-M 'P -1'
_atom_sites_solution_hydrogens geom
_atom_sites_solution_primary direct
_atom_sites_solution_secondary difmap
_audit_creation_method SHELXL-97
_audit_update_record
;
2009-11-26 # Formatted by publCIF
;
_cell_angle_alpha 90.45(3)
_cell_angle_beta 105.34(3)
_cell_angle_gamma 104.01(3)
_cell_formula_units_Z 2
_cell_length_a 10.729(2)
_cell_length_b 11.252(2)
_cell_length_c 13.512(3)
_cell_measurement_reflns_used 1014
_cell_measurement_temperature 113(2)
_cell_measurement_theta_max 72.2
_cell_measurement_theta_min 27.6
_cell_volume 1521.8(6)
_computing_cell_refinement CrystalClear
_computing_data_collection CrystalClear
_computing_data_reduction CrystalClear
_computing_publication_material 'CrystalStructure 3.8'
_computing_structure_refinement 'SHELXL-97 (Sheldrick, 1997)'
_computing_structure_solution 'SHELXS-97 (Sheldrick, 1990)'
_diffrn_ambient_temperature 113(2)
_diffrn_detector_area_resol_mean 14.63
_diffrn_measured_fraction_theta_full 0.975
_diffrn_measured_fraction_theta_max 0.953
_diffrn_measurement_device_type 'Rigaku Saturn'
_diffrn_measurement_method \w
_diffrn_radiation_monochromator graphite
_diffrn_radiation_source 'fine-focus sealed tube'
_diffrn_radiation_type CuK\a
_diffrn_radiation_wavelength 1.54187
_diffrn_reflns_av_R_equivalents 0.0660
_diffrn_reflns_av_sigmaI/netI 0.0437
_diffrn_reflns_limit_h_max 13
_diffrn_reflns_limit_h_min -13
_diffrn_reflns_limit_k_max 13
_diffrn_reflns_limit_k_min -12
_diffrn_reflns_limit_l_max 16
_diffrn_reflns_limit_l_min -16
_diffrn_reflns_number 26730
_diffrn_reflns_theta_full 67.70
_diffrn_reflns_theta_max 72.47
_diffrn_reflns_theta_min 3.40
_diffrn_standards_decay_% 0
_diffrn_standards_interval_count 0
_diffrn_standards_interval_time 0
_diffrn_standards_number 0
_exptl_absorpt_coefficient_mu 0.731
_exptl_absorpt_correction_T_max 0.8441
_exptl_absorpt_correction_T_min 0.8106
_exptl_absorpt_correction_type multi-scan
_exptl_absorpt_process_details CrystalClear
_exptl_crystal_colour colorless
_exptl_crystal_density_diffrn 1.313
_exptl_crystal_density_method 'not measured'
_exptl_crystal_description prism
_exptl_crystal_F_000 632
_exptl_crystal_size_max 0.30
_exptl_crystal_size_mid 0.26
_exptl_crystal_size_min 0.24
_refine_diff_density_max 0.275
_refine_diff_density_min -0.307
_refine_diff_density_rms 0.068
_refine_ls_extinction_coef 0.0065(6)
_refine_ls_extinction_expression Fc^*^=kFc[1+0.001xFc^2^\l^3^/sin(2\q)]^-1/4^
_refine_ls_extinction_method SHELXL
_refine_ls_goodness_of_fit_ref 1.060
_refine_ls_hydrogen_treatment mixed
_refine_ls_matrix_type full
_refine_ls_number_parameters 411
_refine_ls_number_reflns 5751
_refine_ls_number_restraints 0
_refine_ls_restrained_S_all 1.060
_refine_ls_R_factor_all 0.0457
_refine_ls_R_factor_gt 0.0404
_refine_ls_shift/su_max 0.001
_refine_ls_shift/su_mean 0.000
_refine_ls_structure_factor_coef Fsqd
_refine_ls_weighting_details 'calc w=1/[\s^2^(Fo^2^)+(0.0692P)^2^+0.0000P] where P=(Fo^2^+2Fc^2^)/3'
_refine_ls_weighting_scheme calc
_refine_ls_wR_factor_gt 0.1039
_refine_ls_wR_factor_ref 0.1079
_reflns_number_gt 4796
_reflns_number_total 5751
_reflns_threshold_expression >2sigma(I)
_cod_data_source_file 1267-2843.cff
_cod_data_source_block shelxl
_cod_original_cell_volume 1521.9(5)
_cod_database_code 8102612

loop_
_symmetry_equiv_pos_as_xyz
'x, y, z'
'-x, -y, -z'

loop_
_atom_site_label
_atom_site_type_symbol
_atom_site_fract_x
_atom_site_fract_y
_atom_site_fract_z
_atom_site_U_iso_or_equiv
_atom_site_adp_type
_atom_site_occupancy
_atom_site_symmetry_multiplicity
_atom_site_calc_flag
_atom_site_refinement_flags
_atom_site_disorder_assembly
_atom_site_disorder_group
F1 F 0.97469(7) 0.68846(8) 0.28851(6) 0.0351(2) Uani 1 1 d . . .
F2 F 0.06322(8) 0.93764(8) 0.67687(7) 0.0429(2) Uani 1 1 d . . .
O1 O 0.50927(8) 0.57325(9) 0.69893(7) 0.0283(2) Uani 1 1 d . . .
O2 O 0.81656(8) 0.95041(8) 0.98865(6) 0.0236(2) Uani 1 1 d . . .
N1 N 0.75381(9) 0.91810(9) 0.75343(7) 0.0206(2) Uani 1 1 d . . .
N2 N 0.95649(10) 0.84349(10) 0.94856(8) 0.0221(2) Uani 1 1 d . . .
N3 N 0.65777(9) 0.68591(10) 0.98173(7) 0.0217(2) Uani 1 1 d . . .
C1 C 0.60532(10) 0.75578(11) 0.81433(9) 0.0196(3) Uani 1 1 d . . .
C2 C 0.59033(11) 0.67294(11) 0.71923(9) 0.0209(3) Uani 1 1 d . . .
C3 C 0.67791(11) 0.72049(12) 0.65096(9) 0.0219(3) Uani 1 1 d . . .
C4 C 0.73349(11) 0.85713(12) 0.65272(9) 0.0227(3) Uani 1 1 d . . .
H4A H 0.8197 0.8736 0.6352 0.027 Uiso 1 1 calc R . .
H4B H 0.6710 0.8913 0.6000 0.027 Uiso 1 1 calc R . .
C5 C 0.62956(11) 0.88839(11) 0.78350(9) 0.0205(3) Uani 1 1 d . . .
H5A H 0.5544 0.8969 0.7253 0.025 Uiso 1 1 calc R . .
H5B H 0.6363 0.9451 0.8421 0.025 Uiso 1 1 calc R . .
C6 C 0.72775(11) 0.73685(11) 0.90689(9) 0.0199(3) Uani 1 1 d . . .
C7 C 0.83559(11) 0.85874(12) 0.95024(9) 0.0209(3) Uani 1 1 d . . .
C8 C 0.94597(11) 0.72565(12) 0.90776(9) 0.0215(3) Uani 1 1 d . . .
C9 C 0.81342(11) 0.65678(11) 0.88310(9) 0.0203(3) Uani 1 1 d . . .
C10 C 0.78163(12) 0.53501(12) 0.84766(9) 0.0248(3) Uani 1 1 d . . .
H10 H 0.6921 0.4866 0.8327 0.030 Uiso 1 1 calc R . .
C11 C 0.88278(13) 0.48387(13) 0.83400(11) 0.0297(3) Uani 1 1 d . . .
H11 H 0.8619 0.4004 0.8087 0.036 Uiso 1 1 calc R . .
C12 C 1.01371(13) 0.55467(13) 0.85725(11) 0.0321(3) Uani 1 1 d . . .
H12 H 1.0813 0.5190 0.8466 0.039 Uiso 1 1 calc R . .
C13 C 1.04796(12) 0.67640(13) 0.89575(10) 0.0281(3) Uani 1 1 d . . .
H13 H 1.1379 0.7241 0.9132 0.034 Uiso 1 1 calc R . .
C14 C 0.48059(11) 0.71790(12) 0.85819(9) 0.0207(3) Uani 1 1 d . . .
H14 H 0.4426 0.6274 0.8421 0.025 Uiso 1 1 calc R . .
C15 C 0.54501(11) 0.73935(12) 0.97327(9) 0.0213(3) Uani 1 1 d . . .
H15 H 0.5766 0.8292 0.9948 0.026 Uiso 1 1 calc R . .
C16 C 0.48165(12) 0.66929(13) 1.05102(9) 0.0271(3) Uani 1 1 d . . .
H16A H 0.4310 0.5846 1.0231 0.032 Uiso 1 1 calc R . .
H16B H 0.4218 0.7121 1.0729 0.032 Uiso 1 1 calc R . .
C17 C 0.60682(13) 0.66975(14) 1.14050(10) 0.0303(3) Uani 1 1 d . . .
H17A H 0.6257 0.7397 1.1918 0.036 Uiso 1 1 calc R . .
H17B H 0.5933 0.5924 1.1753 0.036 Uiso 1 1 calc R . .
C18 C 0.72335(12) 0.68217(13) 1.09058(9) 0.0278(3) Uani 1 1 d . . .
H18A H 0.7941 0.7585 1.1176 0.033 Uiso 1 1 calc R . .
H18B H 0.7628 0.6108 1.1025 0.033 Uiso 1 1 calc R . .
C19 C 0.69878(11) 0.63616(12) 0.59030(9) 0.0239(3) Uani 1 1 d . . .
H19 H 0.6605 0.5529 0.5993 0.029 Uiso 1 1 calc R . .
C20 C 0.77273(11) 0.65519(12) 0.51195(9) 0.0237(3) Uani 1 1 d . . .
C21 C 0.82601(12) 0.56104(12) 0.48724(10) 0.0265(3) Uani 1 1 d . . .
H21 H 0.8145 0.4877 0.5219 0.032 Uiso 1 1 calc R . .
C22 C 0.89561(12) 0.57218(13) 0.41298(10) 0.0277(3) Uani 1 1 d . . .
H22 H 0.9328 0.5082 0.3975 0.033 Uiso 1 1 calc R . .
C23 C 0.90917(12) 0.67795(13) 0.36259(9) 0.0272(3) Uani 1 1 d . . .
C24 C 0.85656(13) 0.77273(13) 0.38236(10) 0.0298(3) Uani 1 1 d . . .
H24 H 0.8670 0.8446 0.3458 0.036 Uiso 1 1 calc R . .
C25 C 0.78789(13) 0.76064(13) 0.45699(9) 0.0281(3) Uani 1 1 d . . .
H25 H 0.7504 0.8250 0.4712 0.034 Uiso 1 1 calc R . .
C26 C 0.81681(11) 1.05051(12) 0.75942(9) 0.0239(3) Uani 1 1 d . . .
H26A H 0.9011 1.0614 0.7396 0.029 Uiso 1 1 calc R . .
H26B H 0.8405 1.0834 0.8320 0.029 Uiso 1 1 calc R . .
C27 C 0.73357(11) 1.12700(11) 0.69318(9) 0.0223(3) Uani 1 1 d . . .
C28 C 0.73659(13) 1.14448(13) 0.59191(10) 0.0296(3) Uani 1 1 d . . .
H28 H 0.7912 1.1075 0.5632 0.035 Uiso 1 1 calc R . .
C29 C 0.66053(15) 1.21542(14) 0.53243(11) 0.0366(3) Uani 1 1 d . . .
H29 H 0.6628 1.2260 0.4632 0.044 Uiso 1 1 calc R . .
C30 C 0.58171(14) 1.27065(14) 0.57328(11) 0.0359(3) Uani 1 1 d . . .
H30 H 0.5307 1.3201 0.5327 0.043 Uiso 1 1 calc R . .
C31 C 0.57731(13) 1.25378(13) 0.67334(11) 0.0341(3) Uani 1 1 d . . .
H31 H 0.5230 1.2915 0.7018 0.041 Uiso 1 1 calc R . .
C32 C 0.65203(12) 1.18188(12) 0.73237(10) 0.0278(3) Uani 1 1 d . . .
H32 H 0.6474 1.1699 0.8010 0.033 Uiso 1 1 calc R . .
C33 C 0.36967(11) 0.77943(12) 0.81284(9) 0.0215(3) Uani 1 1 d . . .
C34 C 0.27170(11) 0.72418(13) 0.72369(10) 0.0260(3) Uani 1 1 d . . .
H34 H 0.2757 0.6488 0.6941 0.031 Uiso 1 1 calc R . .
C35 C 0.16835(12) 0.77671(13) 0.67706(10) 0.0313(3) Uani 1 1 d . . .
H35 H 0.1024 0.7387 0.6160 0.038 Uiso 1 1 calc R . .
C36 C 0.16436(12) 0.88507(13) 0.72173(11) 0.0299(3) Uani 1 1 d . . .
C37 C 0.25693(12) 0.94280(13) 0.81013(11) 0.0296(3) Uani 1 1 d . . .
H37 H 0.2509 1.0174 0.8396 0.035 Uiso 1 1 calc R . .
C38 C 0.35992(12) 0.88884(12) 0.85528(10) 0.0268(3) Uani 1 1 d . . .
H38 H 0.4251 0.9275 0.9165 0.032 Uiso 1 1 calc R . .
H2 H 1.0307(17) 0.9071(16) 0.9687(12) 0.042(4) Uiso 1 1 d . . .

loop_
_atom_site_aniso_label
_atom_site_aniso_U_11
_atom_site_aniso_U_22
_atom_site_aniso_U_33
_atom_site_aniso_U_23
_atom_site_aniso_U_13
_atom_site_aniso_U_12
F1 0.0353(4) 0.0438(5) 0.0288(4) -0.0017(4) 0.0168(3) 0.0064(4)
F2 0.0264(4) 0.0403(5) 0.0610(6) 0.0062(4) 0.0030(4) 0.0163(4)
O1 0.0266(4) 0.0248(5) 0.0311(5) -0.0057(4) 0.0110(3) -0.0010(4)
O2 0.0227(4) 0.0217(5) 0.0255(4) -0.0039(4) 0.0062(3) 0.0042(3)
N1 0.0187(5) 0.0197(6) 0.0228(5) -0.0008(4) 0.0071(4) 0.0021(4)
N2 0.0173(5) 0.0208(6) 0.0261(5) -0.0015(4) 0.0043(4) 0.0027(4)
N3 0.0200(5) 0.0242(6) 0.0224(5) 0.0025(4) 0.0082(4) 0.0058(4)
C1 0.0164(5) 0.0207(7) 0.0213(6) -0.0008(5) 0.0055(4) 0.0036(4)
C2 0.0176(5) 0.0211(7) 0.0229(6) -0.0006(5) 0.0043(4) 0.0046(5)
C3 0.0197(5) 0.0249(7) 0.0204(6) -0.0006(5) 0.0040(4) 0.0058(5)
C4 0.0213(5) 0.0246(7) 0.0229(6) 0.0003(5) 0.0078(4) 0.0051(5)
C5 0.0175(5) 0.0210(7) 0.0224(6) -0.0006(5) 0.0058(4) 0.0034(4)
C6 0.0191(5) 0.0195(7) 0.0207(5) 0.0000(5) 0.0062(4) 0.0033(5)
C7 0.0211(5) 0.0216(7) 0.0192(5) 0.0012(5) 0.0050(4) 0.0046(5)
C8 0.0217(5) 0.0202(7) 0.0220(6) 0.0018(5) 0.0057(4) 0.0044(5)
C9 0.0201(5) 0.0203(7) 0.0209(5) 0.0013(5) 0.0068(4) 0.0048(5)
C10 0.0245(6) 0.0216(7) 0.0281(6) 0.0010(5) 0.0086(5) 0.0038(5)
C11 0.0336(7) 0.0211(7) 0.0375(7) 0.0012(6) 0.0140(5) 0.0085(5)
C12 0.0289(6) 0.0298(8) 0.0439(8) 0.0036(6) 0.0151(5) 0.0136(6)
C13 0.0211(6) 0.0289(8) 0.0356(7) 0.0031(6) 0.0097(5) 0.0068(5)
C14 0.0184(5) 0.0194(7) 0.0241(6) -0.0017(5) 0.0079(4) 0.0024(5)
C15 0.0201(5) 0.0209(7) 0.0233(6) -0.0006(5) 0.0076(4) 0.0039(5)
C16 0.0273(6) 0.0285(8) 0.0279(6) 0.0021(5) 0.0138(5) 0.0048(5)
C17 0.0361(7) 0.0320(8) 0.0246(6) 0.0044(6) 0.0125(5) 0.0075(6)
C18 0.0288(6) 0.0326(8) 0.0230(6) 0.0034(5) 0.0070(5) 0.0095(5)
C19 0.0217(5) 0.0251(7) 0.0244(6) 0.0003(5) 0.0057(4) 0.0057(5)
C20 0.0218(6) 0.0264(7) 0.0218(6) -0.0026(5) 0.0049(4) 0.0051(5)
C21 0.0287(6) 0.0243(7) 0.0266(6) -0.0005(5) 0.0088(5) 0.0055(5)
C22 0.0260(6) 0.0290(8) 0.0288(6) -0.0057(5) 0.0082(5) 0.0080(5)
C23 0.0231(6) 0.0358(8) 0.0206(6) -0.0039(5) 0.0071(4) 0.0026(5)
C24 0.0350(7) 0.0299(8) 0.0252(6) 0.0031(6) 0.0100(5) 0.0079(6)
C25 0.0328(6) 0.0289(8) 0.0257(6) 0.0002(5) 0.0087(5) 0.0127(6)
C26 0.0204(5) 0.0218(7) 0.0269(6) 0.0005(5) 0.0055(4) 0.0012(5)
C27 0.0206(5) 0.0181(7) 0.0251(6) -0.0009(5) 0.0059(4) -0.0002(5)
C28 0.0336(7) 0.0283(8) 0.0293(7) 0.0017(6) 0.0139(5) 0.0067(6)
C29 0.0454(8) 0.0355(9) 0.0259(7) 0.0058(6) 0.0062(6) 0.0089(7)
C30 0.0315(7) 0.0297(8) 0.0397(8) 0.0041(6) -0.0018(5) 0.0074(6)
C31 0.0296(6) 0.0300(8) 0.0439(8) -0.0017(6) 0.0106(6) 0.0096(6)
C32 0.0305(6) 0.0256(8) 0.0282(6) -0.0005(5) 0.0112(5) 0.0051(5)
C33 0.0175(5) 0.0225(7) 0.0253(6) 0.0003(5) 0.0095(4) 0.0027(5)
C34 0.0220(6) 0.0256(7) 0.0295(6) -0.0036(5) 0.0067(5) 0.0049(5)
C35 0.0226(6) 0.0330(8) 0.0333(7) -0.0031(6) 0.0022(5) 0.0040(5)
C36 0.0200(6) 0.0304(8) 0.0414(7) 0.0058(6) 0.0090(5) 0.0095(5)
C37 0.0271(6) 0.0245(8) 0.0399(7) -0.0015(6) 0.0121(5) 0.0086(5)
C38 0.0231(6) 0.0260(8) 0.0300(6) -0.0044(5) 0.0066(5) 0.0050(5)

loop_
_atom_type_symbol
_atom_type_description
_atom_type_scat_dispersion_real
_atom_type_scat_dispersion_imag
_atom_type_scat_source
C C 0.0181 0.0091 'International Tables Vol C Tables 4.2.6.8 and 6.1.1.4'
H H 0.0000 0.0000 'International Tables Vol C Tables 4.2.6.8 and 6.1.1.4'
N N 0.0311 0.0180 'International Tables Vol C Tables 4.2.6.8 and 6.1.1.4'
O O 0.0492 0.0322 'International Tables Vol C Tables 4.2.6.8 and 6.1.1.4'
F F 0.0727 0.0534 'International Tables Vol C Tables 4.2.6.8 and 6.1.1.4'

loop_
_geom_angle_atom_site_label_1
_geom_angle_atom_site_label_2
_geom_angle_atom_site_label_3
_geom_angle
_geom_angle_site_symmetry_1
_geom_angle_site_symmetry_3
_geom_angle_publ_flag
C4 N1 C5 110.07(10) . . ?
C4 N1 C26 112.60(10) . . ?
C5 N1 C26 114.20(10) . . ?
C7 N2 C8 111.44(11) . . ?
C7 N2 H2 120.5(10) . . ?
C8 N2 H2 128.0(10) . . ?
C6 N3 C15 108.87(9) . . ?
C6 N3 C18 123.91(10) . . ?
C15 N3 C18 108.52(10) . . ?
C2 C1 C5 107.31(10) . . ?
C2 C1 C14 111.88(10) . . ?
C5 C1 C14 112.39(10) . . ?
C2 C1 C6 109.49(9) . . ?
C5 C1 C6 111.72(10) . . ?
C14 C1 C6 104.08(9) . . ?
O1 C2 C3 121.25(11) . . ?
O1 C2 C1 121.57(11) . . ?
C3 C2 C1 117.17(10) . . ?
C19 C3 C2 116.55(12) . . ?
C19 C3 C4 124.69(11) . . ?
C2 C3 C4 118.74(11) . . ?
N1 C4 C3 111.49(10) . . ?
N1 C4 H4A 109.3 . . ?
C3 C4 H4A 109.3 . . ?
N1 C4 H4B 109.3 . . ?
C3 C4 H4B 109.3 . . ?
H4A C4 H4B 108.0 . . ?
N1 C5 C1 108.07(9) . . ?
N1 C5 H5A 110.1 . . ?
C1 C5 H5A 110.1 . . ?
N1 C5 H5B 110.1 . . ?
C1 C5 H5B 110.1 . . ?
H5A C5 H5B 108.4 . . ?
N3 C6 C9 112.28(10) . . ?
N3 C6 C7 112.15(10) . . ?
C9 C6 C7 100.95(9) . . ?
N3 C6 C1 101.01(8) . . ?
C9 C6 C1 117.86(10) . . ?
C7 C6 C1 113.08(10) . . ?
O2 C7 N2 125.21(12) . . ?
O2 C7 C6 125.78(10) . . ?
N2 C7 C6 108.71(10) . . ?
C13 C8 C9 122.06(12) . . ?
C13 C8 N2 127.81(11) . . ?
C9 C8 N2 110.07(10) . . ?
C10 C9 C8 119.75(11) . . ?
C10 C9 C6 131.39(10) . . ?
C8 C9 C6 108.80(10) . . ?
C9 C10 C11 119.09(12) . . ?
C9 C10 H10 120.5 . . ?
C11 C10 H10 120.5 . . ?
C12 C11 C10 120.21(13) . . ?
C12 C11 H11 119.9 . . ?
C10 C11 H11 119.9 . . ?
C13 C12 C11 121.40(12) . . ?
C13 C12 H12 119.3 . . ?
C11 C12 H12 119.3 . . ?
C8 C13 C12 117.45(12) . . ?
C8 C13 H13 121.3 . . ?
C12 C13 H13 121.3 . . ?
C33 C14 C15 117.52(10) . . ?
C33 C14 C1 114.86(10) . . ?
C15 C14 C1 101.85(9) . . ?
C33 C14 H14 107.3 . . ?
C15 C14 H14 107.3 . . ?
C1 C14 H14 107.3 . . ?
N3 C15 C14 100.11(9) . . ?
N3 C15 C16 100.57(10) . . ?
C14 C15 C16 122.50(11) . . ?
N3 C15 H15 110.7 . . ?
C14 C15 H15 110.7 . . ?
C16 C15 H15 110.7 . . ?
C15 C16 C17 101.29(10) . . ?
C15 C16 H16A 111.5 . . ?
C17 C16 H16A 111.5 . . ?
C15 C16 H16B 111.5 . . ?
C17 C16 H16B 111.5 . . ?
H16A C16 H16B 109.3 . . ?
C18 C17 C16 105.84(10) . . ?
C18 C17 H17A 110.6 . . ?
C16 C17 H17A 110.6 . . ?
C18 C17 H17B 110.6 . . ?
C16 C17 H17B 110.6 . . ?
H17A C17 H17B 108.7 . . ?
N3 C18 C17 102.58(10) . . ?
N3 C18 H18A 111.3 . . ?
C17 C18 H18A 111.3 . . ?
N3 C18 H18B 111.3 . . ?
C17 C18 H18B 111.3 . . ?
H18A C18 H18B 109.2 . . ?
C3 C19 C20 128.86(12) . . ?
C3 C19 H19 115.6 . . ?
C20 C19 H19 115.6 . . ?
C21 C20 C25 117.84(11) . . ?
C21 C20 C19 118.39(12) . . ?
C25 C20 C19 123.71(12) . . ?
C22 C21 C20 121.45(12) . . ?
C22 C21 H21 119.3 . . ?
C20 C21 H21 119.3 . . ?
C23 C22 C21 118.31(12) . . ?
C23 C22 H22 120.8 . . ?
C21 C22 H22 120.8 . . ?
F1 C23 C22 118.64(12) . . ?
F1 C23 C24 118.59(12) . . ?
C22 C23 C24 122.75(12) . . ?
C23 C24 C25 118.34(12) . . ?
C23 C24 H24 120.8 . . ?
C25 C24 H24 120.8 . . ?
C24 C25 C20 121.29(12) . . ?
C24 C25 H25 119.4 . . ?
C20 C25 H25 119.4 . . ?
N1 C26 C27 115.95(10) . . ?
N1 C26 H26A 108.3 . . ?
C27 C26 H26A 108.3 . . ?
N1 C26 H26B 108.3 . . ?
C27 C26 H26B 108.3 . . ?
H26A C26 H26B 107.4 . . ?
C32 C27 C28 118.09(12) . . ?
C32 C27 C26 120.63(11) . . ?
C28 C27 C26 121.27(11) . . ?
C29 C28 C27 120.63(12) . . ?
C29 C28 H28 119.7 . . ?
C27 C28 H28 119.7 . . ?
C30 C29 C28 120.38(13) . . ?
C30 C29 H29 119.8 . . ?
C28 C29 H29 119.8 . . ?
C31 C30 C29 119.64(13) . . ?
C31 C30 H30 120.2 . . ?
C29 C30 H30 120.2 . . ?
C30 C31 C32 120.00(13) . . ?
C30 C31 H31 120.0 . . ?
C32 C31 H31 120.0 . . ?
C31 C32 C27 121.24(12) . . ?
C31 C32 H32 119.4 . . ?
C27 C32 H32 119.4 . . ?
C38 C33 C34 117.89(11) . . ?
C38 C33 C14 123.53(11) . . ?
C34 C33 C14 118.58(11) . . ?
C35 C34 C33 121.59(13) . . ?
C35 C34 H34 119.2 . . ?
C33 C34 H34 119.2 . . ?
C36 C35 C34 118.01(13) . . ?
C36 C35 H35 121.0 . . ?
C34 C35 H35 121.0 . . ?
F2 C36 C35 118.66(12) . . ?
F2 C36 C37 118.34(13) . . ?
C35 C36 C37 122.99(12) . . ?
C36 C37 C38 118.02(13) . . ?
C36 C37 H37 121.0 . . ?
C38 C37 H37 121.0 . . ?
C37 C38 C33 121.49(12) . . ?
C37 C38 H38 119.3 . . ?
C33 C38 H38 119.3 . . ?

loop_
_geom_bond_atom_site_label_1
_geom_bond_atom_site_label_2
_geom_bond_distance
_geom_bond_site_symmetry_2
_geom_bond_publ_flag
F1 C23 1.3580(14) . ?
F2 C36 1.3650(14) . ?
O1 C2 1.2192(16) . ?
O2 C7 1.2348(15) . ?
N1 C4 1.4582(16) . ?
N1 C5 1.4583(14) . ?
N1 C26 1.4713(17) . ?
N2 C7 1.3549(15) . ?
N2 C8 1.3994(17) . ?
N2 H2 0.909(18) . ?
N3 C6 1.4552(15) . ?
N3 C15 1.4555(15) . ?
N3 C18 1.4587(16) . ?
C1 C2 1.5315(17) . ?
C1 C5 1.5320(17) . ?
C1 C14 1.5719(15) . ?
C1 C6 1.6141(16) . ?
C2 C3 1.4978(16) . ?
C3 C19 1.3455(18) . ?
C3 C4 1.5061(19) . ?
C4 H4A 0.9900 . ?
C4 H4B 0.9900 . ?
C5 H5A 0.9900 . ?
C5 H5B 0.9900 . ?
C6 C9 1.5208(16) . ?
C6 C7 1.5568(18) . ?
C8 C13 1.3846(17) . ?
C8 C9 1.3949(17) . ?
C9 C10 1.3784(19) . ?
C10 C11 1.3964(17) . ?
C10 H10 0.9500 . ?
C11 C12 1.388(2) . ?
C11 H11 0.9500 . ?
C12 C13 1.388(2) . ?
C12 H12 0.9500 . ?
C13 H13 0.9500 . ?
C14 C33 1.5135(16) . ?
C14 C15 1.5162(17) . ?
C14 H14 1.0000 . ?
C15 C16 1.5227(17) . ?
C15 H15 1.0000 . ?
C16 C17 1.5501(18) . ?
C16 H16A 0.9900 . ?
C16 H16B 0.9900 . ?
C17 C18 1.5494(17) . ?
C17 H17A 0.9900 . ?
C17 H17B 0.9900 . ?
C18 H18A 0.9900 . ?
C18 H18B 0.9900 . ?
C19 C20 1.4703(16) . ?
C19 H19 0.9500 . ?
C20 C21 1.3962(18) . ?
C20 C25 1.4036(19) . ?
C21 C22 1.3904(17) . ?
C21 H21 0.9500 . ?
C22 C23 1.372(2) . ?
C22 H22 0.9500 . ?
C23 C24 1.3763(19) . ?
C24 C25 1.3875(18) . ?
C24 H24 0.9500 . ?
C25 H25 0.9500 . ?
C26 C27 1.5168(17) . ?
C26 H26A 0.9900 . ?
C26 H26B 0.9900 . ?
C27 C32 1.3888(17) . ?
C27 C28 1.3917(17) . ?
C28 C29 1.3884(19) . ?
C28 H28 0.9500 . ?
C29 C30 1.379(2) . ?
C29 H29 0.9500 . ?
C30 C31 1.378(2) . ?
C30 H30 0.9500 . ?
C31 C32 1.3853(19) . ?
C31 H31 0.9500 . ?
C32 H32 0.9500 . ?
C33 C38 1.3924(18) . ?
C33 C34 1.3944(18) . ?
C34 C35 1.3891(18) . ?
C34 H34 0.9500 . ?
C35 C36 1.371(2) . ?
C35 H35 0.9500 . ?
C36 C37 1.372(2) . ?
C37 C38 1.3913(18) . ?
C37 H37 0.9500 . ?
C38 H38 0.9500 . ?

loop_
_geom_hbond_atom_site_label_D
_geom_hbond_atom_site_label_H
_geom_hbond_atom_site_label_A
_geom_hbond_distance_DH
_geom_hbond_distance_HA
_geom_hbond_distance_DA
_geom_hbond_angle_DHA
_geom_hbond_site_symmetry_A
N2 H2 O2 0.909(18) 1.950(18) 2.8582(18) 176.8(15) 2_777

loop_
_geom_torsion_atom_site_label_1
_geom_torsion_atom_site_label_2
_geom_torsion_atom_site_label_3
_geom_torsion_atom_site_label_4
_geom_torsion
_geom_torsion_site_symmetry_1
_geom_torsion_site_symmetry_2
_geom_torsion_site_symmetry_3
_geom_torsion_site_symmetry_4
_geom_torsion_publ_flag
C5 C1 C2 O1 -141.41(11) . . . . ?
C14 C1 C2 O1 -17.69(15) . . . . ?
C6 C1 C2 O1 97.17(12) . . . . ?
C5 C1 C2 C3 37.55(12) . . . . ?
C14 C1 C2 C3 161.27(9) . . . . ?
C6 C1 C2 C3 -83.88(12) . . . . ?
O1 C2 C3 C19 -23.03(16) . . . . ?
C1 C2 C3 C19 158.02(10) . . . . ?
O1 C2 C3 C4 155.64(11) . . . . ?
C1 C2 C3 C4 -23.31(14) . . . . ?
C5 N1 C4 C3 -55.34(12) . . . . ?
C26 N1 C4 C3 175.99(9) . . . . ?
C19 C3 C4 N1 -151.15(11) . . . . ?
C2 C3 C4 N1 30.30(13) . . . . ?
C4 N1 C5 C1 74.11(12) . . . . ?
C26 N1 C5 C1 -158.10(9) . . . . ?
C2 C1 C5 N1 -61.98(11) . . . . ?
C14 C1 C5 N1 174.61(9) . . . . ?
C6 C1 C5 N1 58.04(12) . . . . ?
C15 N3 C6 C9 -159.70(10) . . . . ?
C18 N3 C6 C9 70.94(15) . . . . ?
C15 N3 C6 C7 87.45(11) . . . . ?
C18 N3 C6 C7 -41.92(15) . . . . ?
C15 N3 C6 C1 -33.24(12) . . . . ?
C18 N3 C6 C1 -162.60(11) . . . . ?
C2 C1 C6 N3 -116.03(10) . . . . ?
C5 C1 C6 N3 125.25(10) . . . . ?
C14 C1 C6 N3 3.73(12) . . . . ?
C2 C1 C6 C9 6.64(14) . . . . ?
C5 C1 C6 C9 -112.09(11) . . . . ?
C14 C1 C6 C9 126.40(11) . . . . ?
C2 C1 C6 C7 123.95(10) . . . . ?
C5 C1 C6 C7 5.22(13) . . . . ?
C14 C1 C6 C7 -116.29(10) . . . . ?
C8 N2 C7 O2 174.72(11) . . . . ?
C8 N2 C7 C6 0.82(13) . . . . ?
N3 C6 C7 O2 -53.98(15) . . . . ?
C9 C6 C7 O2 -173.70(11) . . . . ?
C1 C6 C7 O2 59.44(15) . . . . ?
N3 C6 C7 N2 119.87(11) . . . . ?
C9 C6 C7 N2 0.16(11) . . . . ?
C1 C6 C7 N2 -126.70(10) . . . . ?
C7 N2 C8 C13 -178.76(12) . . . . ?
C7 N2 C8 C9 -1.58(13) . . . . ?
C13 C8 C9 C10 1.43(18) . . . . ?
N2 C8 C9 C10 -175.94(10) . . . . ?
C13 C8 C9 C6 179.01(11) . . . . ?
N2 C8 C9 C6 1.64(13) . . . . ?
N3 C6 C9 C10 56.51(16) . . . . ?
C7 C6 C9 C10 176.13(12) . . . . ?
C1 C6 C9 C10 -60.24(17) . . . . ?
N3 C6 C9 C8 -120.69(11) . . . . ?
C7 C6 C9 C8 -1.07(12) . . . . ?
C1 C6 C9 C8 122.56(11) . . . . ?
C8 C9 C10 C11 -2.02(18) . . . . ?
C6 C9 C10 C11 -178.97(12) . . . . ?
C9 C10 C11 C12 0.86(19) . . . . ?
C10 C11 C12 C13 1.0(2) . . . . ?
C9 C8 C13 C12 0.37(18) . . . . ?
N2 C8 C13 C12 177.24(12) . . . . ?
C11 C12 C13 C8 -1.6(2) . . . . ?
C2 C1 C14 C33 -89.21(13) . . . . ?
C5 C1 C14 C33 31.60(14) . . . . ?
C6 C1 C14 C33 152.66(10) . . . . ?
C2 C1 C14 C15 142.65(10) . . . . ?
C5 C1 C14 C15 -96.54(11) . . . . ?
C6 C1 C14 C15 24.52(12) . . . . ?
C6 N3 C15 C14 50.42(12) . . . . ?
C18 N3 C15 C14 -172.16(10) . . . . ?
C6 N3 C15 C16 176.46(10) . . . . ?
C18 N3 C15 C16 -46.12(12) . . . . ?
C33 C14 C15 N3 -170.13(10) . . . . ?
C1 C14 C15 N3 -43.71(11) . . . . ?
C33 C14 C15 C16 80.33(15) . . . . ?
C1 C14 C15 C16 -153.25(11) . . . . ?
N3 C15 C16 C17 42.14(12) . . . . ?
C14 C15 C16 C17 151.43(11) . . . . ?
C15 C16 C17 C18 -25.60(14) . . . . ?
C6 N3 C18 C17 158.64(11) . . . . ?
C15 N3 C18 C17 29.13(13) . . . . ?
C16 C17 C18 N3 -0.71(14) . . . . ?
C2 C3 C19 C20 176.14(10) . . . . ?
C4 C3 C19 C20 -2.45(19) . . . . ?
C3 C19 C20 C21 155.37(12) . . . . ?
C3 C19 C20 C25 -27.60(19) . . . . ?
C25 C20 C21 C22 1.98(18) . . . . ?
C19 C20 C21 C22 179.18(11) . . . . ?
C20 C21 C22 C23 -1.08(19) . . . . ?
C21 C22 C23 F1 -178.69(10) . . . . ?
C21 C22 C23 C24 -0.2(2) . . . . ?
F1 C23 C24 C25 178.99(11) . . . . ?
C22 C23 C24 C25 0.5(2) . . . . ?
C23 C24 C25 C20 0.47(19) . . . . ?
C21 C20 C25 C24 -1.66(19) . . . . ?
C19 C20 C25 C24 -178.71(12) . . . . ?
C4 N1 C26 C27 66.83(13) . . . . ?
C5 N1 C26 C27 -59.65(13) . . . . ?
N1 C26 C27 C32 91.73(14) . . . . ?
N1 C26 C27 C28 -88.36(14) . . . . ?
C32 C27 C28 C29 0.3(2) . . . . ?
C26 C27 C28 C29 -179.57(12) . . . . ?
C27 C28 C29 C30 0.6(2) . . . . ?
C28 C29 C30 C31 -0.9(2) . . . . ?
C29 C30 C31 C32 0.1(2) . . . . ?
C30 C31 C32 C27 0.8(2) . . . . ?
C28 C27 C32 C31 -1.07(19) . . . . ?
C26 C27 C32 C31 178.83(12) . . . . ?
C15 C14 C33 C38 28.03(17) . . . . ?
C1 C14 C33 C38 -91.75(14) . . . . ?
C15 C14 C33 C34 -152.05(11) . . . . ?
C1 C14 C33 C34 88.17(14) . . . . ?
C38 C33 C34 C35 1.00(18) . . . . ?
C14 C33 C34 C35 -178.92(11) . . . . ?
C33 C34 C35 C36 -0.46(19) . . . . ?
C34 C35 C36 F2 -179.87(11) . . . . ?
C34 C35 C36 C37 -0.4(2) . . . . ?
F2 C36 C37 C38 -179.84(11) . . . . ?
C35 C36 C37 C38 0.7(2) . . . . ?
C36 C37 C38 C33 -0.12(19) . . . . ?
C34 C33 C38 C37 -0.71(18) . . . . ?
C14 C33 C38 C37 179.21(11) . . . . ?
